data_1568294
loop_
_publ_author_name
'Tang, Chunlin'
'Song, Lijuan'
'Zhou, Kang'
'Ren, Peng'
'Zhao, Engui'
'He, Zikai'

_publ_section_title
;
 Manipulating D-A interaction to achieve stable photoinduced organic
 radicals in triphenylphosphine crystals.
;
_journal_issue 7
_journal_name_full 'Chemical science'
_journal_page_first 1871
_journal_page_last 1877
_journal_paper_doi 10.1039/d2sc05753k
_journal_volume 14
_journal_year 2023
_chemical_formula_moiety 'C18 H9 Cl6 P'
_chemical_formula_sum 'C18 H9 Cl6 P'
_chemical_formula_weight 468.92
_space_group_crystal_system triclinic
_space_group_IT_number 2
_space_group_name_Hall '-P 1'
_space_group_name_H-M_alt 'P -1'
_atom_sites_solution_hydrogens geom
_atom_sites_solution_primary dual
_audit_block_doi 10.5517/ccdc.csd.cc2d9w7v
_audit_creation_date 2022-08-08
_audit_creation_method
;
Olex2 1.3
(compiled 2020.11.12 svn.r5f609507 for OlexSys, GUI svn.r6408)
;
_audit_update_record
;
2022-10-19 deposited with the CCDC.	2023-01-18 downloaded from the CCDC.
;
_cell_angle_alpha 98.197(2)
_cell_angle_beta 91.021(3)
_cell_angle_gamma 94.611(4)
_cell_formula_units_Z 2
_cell_length_a 4.8136(3)
_cell_length_b 12.6603(4)
_cell_length_c 15.5459(3)
_cell_measurement_reflns_used 6430
_cell_measurement_temperature 100.01(10)
_cell_measurement_theta_max 76.3410
_cell_measurement_theta_min 2.8710
_cell_volume 934.27(7)
_computing_cell_refinement 'CrysAlisPro 1.171.40.84a (Rigaku OD, 2020)'
_computing_data_collection 'CrysAlisPro 1.171.40.84a (Rigaku OD, 2020)'
_computing_data_reduction 'CrysAlisPro 1.171.40.84a (Rigaku OD, 2020)'
_computing_molecular_graphics 'Olex2 1.3 (Dolomanov et al., 2009)'
_computing_publication_material 'Olex2 1.3 (Dolomanov et al., 2009)'
_computing_structure_refinement 'SHELXL 2018/3 (Sheldrick, 2015)'
_computing_structure_solution 'SHELXT 2018/2 (Sheldrick, 2018)'
_diffrn_ambient_environment N~2~
_diffrn_ambient_temperature 100.01(10)
_diffrn_detector 'Hybrid Pixel Array Detector'
_diffrn_detector_area_resol_mean 10.0000
_diffrn_detector_type HyPix
_diffrn_measured_fraction_theta_full 0.997
_diffrn_measured_fraction_theta_max 0.948
_diffrn_measurement_details
;
List of Runs (angles in degrees, time in seconds):

  # Type    Start    End  Width  t~exp~   \w     \q     \k     \f   Frames
#--------------------------------------------------------------------------
  1  \w     26.00  95.00   0.50    0.05    --   46.87  73.00   8.00  138
  2  \w    136.00 162.00   0.50    0.05    --  107.00  73.00   8.00   52
  3  \w    146.00 177.00   0.50    0.05    --  107.00  30.00  30.00   62
  4  \w    103.00 173.00   0.50    0.05    --  107.00  45.00 -60.00  140
  5  \w     92.00 142.00   0.50    0.05    --  107.00  30.00  30.00  100
  6  \w     81.00 106.00   0.50    0.05    --  107.00 -73.00-121.00   50
  7  \w     57.00 106.00   0.50    0.05    --  107.00 -94.00 -60.00   98
  8  \w     80.00 105.00   0.50    0.05    --  107.00-125.00 -30.00   50
  9  \w     36.00  63.00   0.50    0.05    --   46.87 -73.00-121.00   54
 10  \w     20.00  92.00   0.50    0.05    --   46.87-125.00-120.00  144
 11  \w     35.00  61.00   0.50    0.05    --  107.00 -73.00-121.00   52
 12  \w     34.00  68.00   0.50    0.05    --  107.00 -94.00-120.00   68
 13  \w     36.00  73.00   0.50    0.05    --  107.00-125.00 -30.00   74
 14  \w     22.00  47.00   0.50    0.05    --   46.87-125.00  30.00   50
 15  \w     60.00  95.00   0.50    0.05    --   46.87-125.00  30.00   70
 16  \w     41.00  67.00   0.50    0.05    --  107.00 -94.00  90.00   52
 17  \w     37.00 106.00   0.50    0.05    --  107.00 -94.00 120.00  138
 18  \w     45.00 111.00   0.50    0.05    --  107.00-125.00  90.00  132
 19  \w     -1.00  31.00   0.50    0.05    --   46.87 -73.00-121.00   64
 20  \w    -31.00  12.00   0.50    0.05    --  -46.87  73.00   8.00   86
 21  \w    -55.00 -29.00   0.50    0.05    -- -102.00 125.00 150.00   52
 22  \w    -59.00 -30.00   0.50    0.05    -- -102.00 125.00  30.00   58
 23  \w    -86.00 -61.00   0.50    0.05    -- -102.00  73.00   8.00   50
 24  \w   -108.00 -72.00   0.50    0.05    -- -102.00 125.00  30.00   72
 25  \w   -113.00 -30.00   0.50    0.05    -- -102.00  45.00  30.00  166
 26  \w   -105.00 -60.00   0.50    0.05    -- -102.00 125.00 150.00   90
 27  \w   -115.00 -53.00   0.50    0.05    --  -46.87 -73.00-121.00  124
 28  \w    -58.00 -27.00   0.50    0.05    -- -102.00  30.00-150.00   62
 29  \w    -88.00 -40.00   0.50    0.05    -- -102.00  61.00-180.00   96
 30  \w   -117.00 -67.00   0.50    0.05    -- -102.00  30.00-150.00  100
 31  \w   -174.00-121.00   0.50    0.05    -- -102.00 -73.00-121.00  106
 32  \w   -101.00 -76.00   0.50    0.05    --  -46.87-125.00-150.00   50
 33  \w   -114.00 -74.00   0.50    0.05    --  -46.87-125.00   0.00   80
 34  \w   -174.00 -87.00   0.50    0.05    -- -102.00 -77.00 -90.00  174
;
_diffrn_measurement_device 'four-circle diffractometer'
_diffrn_measurement_device_type 'XtaLAB Synergy R, DW system, HyPix'
_diffrn_measurement_method '\w scans'
_diffrn_orient_matrix_type 'CrysAlisPro convention (1999,Acta A55,543-557)'
_diffrn_orient_matrix_UB_11 0.1047772000
_diffrn_orient_matrix_UB_12 -0.0911769000
_diffrn_orient_matrix_UB_13 0.0444623000
_diffrn_orient_matrix_UB_21 -0.1658707000
_diffrn_orient_matrix_UB_22 -0.0830385000
_diffrn_orient_matrix_UB_23 -0.0678213000
_diffrn_orient_matrix_UB_31 0.2543484000
_diffrn_orient_matrix_UB_32 -0.0035364000
_diffrn_orient_matrix_UB_33 -0.0587909000
_diffrn_radiation_monochromator mirror
_diffrn_radiation_probe x-ray
_diffrn_radiation_type 'Cu K\a'
_diffrn_radiation_wavelength 1.54184
_diffrn_reflns_av_R_equivalents 0.0680
_diffrn_reflns_av_unetI/netI 0.0540
_diffrn_reflns_Laue_measured_fraction_full 0.997
_diffrn_reflns_Laue_measured_fraction_max 0.948
_diffrn_reflns_limit_h_max 6
_diffrn_reflns_limit_h_min -5
_diffrn_reflns_limit_k_max 15
_diffrn_reflns_limit_k_min -15
_diffrn_reflns_limit_l_max 12
_diffrn_reflns_limit_l_min -19
_diffrn_reflns_number 9201
_diffrn_reflns_point_group_measured_fraction_full 0.997
_diffrn_reflns_point_group_measured_fraction_max 0.948
_diffrn_reflns_theta_full 67.684
_diffrn_reflns_theta_max 76.594
_diffrn_reflns_theta_min 2.873
_diffrn_source 'Rotating-anode X-ray tube'
_diffrn_source_type 'Rigaku (Cu) X-ray Source'
_exptl_absorpt_coefficient_mu 9.193
_exptl_absorpt_correction_T_max 1.00000
_exptl_absorpt_correction_T_min 0.29531
_exptl_absorpt_correction_type multi-scan
_exptl_absorpt_process_details
;
CrysAlisPro 1.171.40.84a (Rigaku Oxford Diffraction, 2020)
Empirical absorption correction using spherical harmonics,
implemented in SCALE3 ABSPACK scaling algorithm.
;
_exptl_crystal_colour colourless
_exptl_crystal_colour_primary colourless
_exptl_crystal_density_diffrn 1.667
_exptl_crystal_description block
_exptl_crystal_F_000 468
_exptl_crystal_size_max 2
_exptl_crystal_size_mid 1
_exptl_crystal_size_min 1
_refine_diff_density_max 1.202
_refine_diff_density_min -1.006
_refine_diff_density_rms 0.245
_refine_ls_extinction_method none
_refine_ls_goodness_of_fit_ref 1.100
_refine_ls_hydrogen_treatment constr
_refine_ls_matrix_type full
_refine_ls_number_parameters 226
_refine_ls_number_reflns 3709
_refine_ls_number_restraints 0
_refine_ls_restrained_S_all 1.100
_refine_ls_R_factor_all 0.0797
_refine_ls_R_factor_gt 0.0691
_refine_ls_shift/su_max 0.001
_refine_ls_shift/su_mean 0.000
_refine_ls_structure_factor_coef Fsqd
_refine_ls_weighting_details 'w=1/[\s^2^(Fo^2^)+(0.1948P)^2^+0.3435P] where P=(Fo^2^+2Fc^2^)/3'
_refine_ls_weighting_scheme calc
_refine_ls_wR_factor_gt 0.2120
_refine_ls_wR_factor_ref 0.2423
_reflns_Friedel_coverage 0.000
_reflns_number_gt 3338
_reflns_number_total 3709
_reflns_threshold_expression 'I > 2\s(I)'
_cod_data_source_file d2sc05753k3.cif
_cod_data_source_block DCP
_cod_depositor_comments 'Adding full bibliography for 1568291--1568295.cif.'
_cod_database_code 1568294
_shelx_shelxl_version_number 2018/3
_chemical_oxdiff_formula 'C H P Cl'
_shelx_space_group_comment
;
The symmetry employed for this shelxl refinement is uniquely defined
by the following loop, which should always be used as a source of
symmetry information in preference to the above space-group names.
They are only intended as comments.
;
_shelx_estimated_absorpt_t_max 0.039
_shelx_estimated_absorpt_t_min 0.020
_reflns_odcompleteness_completeness 99.85
_reflns_odcompleteness_iscentric 1
_reflns_odcompleteness_theta 66.97
_olex2_refinement_description
;
1. Fixed Uiso
 At 1.2 times of:
  All C(H) groups
2.a Aromatic/amide H refined with riding coordinates:
 C2(H2), C4(H4), C6(H6), C8(H8), C10(H10), C12(H12), C14(H14), C16(H16),
 C18(H18)
;
_olex2_submission_special_instructions 'No special instructions were received'
_oxdiff_exptl_absorpt_empirical_details
;
Empirical correction (ABSPACK) includes:
- Absorption correction using spherical harmonics
- Frame scaling
;
_oxdiff_exptl_absorpt_empirical_full_max 3.921
_oxdiff_exptl_absorpt_empirical_full_min 0.297

loop_
_space_group_symop_operation_xyz
'x, y, z'
'-x, -y, -z'

loop_
_atom_site_label
_atom_site_type_symbol
_atom_site_fract_x
_atom_site_fract_y
_atom_site_fract_z
_atom_site_U_iso_or_equiv
_atom_site_adp_type
_atom_site_occupancy
_atom_site_site_symmetry_order
_atom_site_calc_flag
_atom_site_refinement_flags_posn
_atom_site_refinement_flags_adp
_atom_site_refinement_flags_occupancy
_atom_site_disorder_assembly
_atom_site_disorder_group
Cl1 Cl 1.0868(2) 0.93036(7) 0.58898(6) 0.0237(3) Uani 1 1 d . . . . .
Cl2 Cl 0.28600(18) 0.60320(7) 0.53187(6) 0.0210(3) Uani 1 1 d . . . . .
Cl3 Cl 0.8976(2) 0.24769(7) 0.25459(6) 0.0240(3) Uani 1 1 d . . . . .
Cl4 Cl 0.22516(18) 0.43596(7) 0.05294(6) 0.0198(3) Uani 1 1 d . . . . .
Cl5 Cl 0.35252(19) 1.01130(7) 0.23514(6) 0.0242(3) Uani 1 1 d . . . . .
Cl6 Cl 0.9737(2) 0.85192(7) -0.02976(6) 0.0266(3) Uani 1 1 d . . . . .
P1 P 1.01939(18) 0.68245(7) 0.27276(6) 0.0150(3) Uani 1 1 d . . . . .
C1 C 0.8690(8) 0.7150(3) 0.3803(2) 0.0160(7) Uani 1 1 d . . . . .
C2 C 1.0024(8) 0.8008(3) 0.4357(2) 0.0190(8) Uani 1 1 d . . . . .
H2 H 1.152748 0.841212 0.416607 0.023 Uiso 1 1 calc R U . . .
C3 C 0.9095(8) 0.8259(3) 0.5199(3) 0.0185(8) Uani 1 1 d . . . . .
C4 C 0.6885(8) 0.7674(3) 0.5505(2) 0.0193(8) Uani 1 1 d . . . . .
H4 H 0.626869 0.785165 0.606643 0.023 Uiso 1 1 calc R U . . .
C5 C 0.5603(8) 0.6807(3) 0.4945(3) 0.0171(7) Uani 1 1 d . . . . .
C6 C 0.6466(7) 0.6544(3) 0.4104(2) 0.0158(7) Uani 1 1 d . . . . .
H6 H 0.556717 0.596520 0.374103 0.019 Uiso 1 1 calc R U . . .
C7 C 0.8250(7) 0.5543(3) 0.2292(2) 0.0145(7) Uani 1 1 d . . . . .
C8 C 0.9136(8) 0.4617(3) 0.2566(2) 0.0177(8) Uani 1 1 d . . . . .
H8 H 1.057554 0.466431 0.298037 0.021 Uiso 1 1 calc R U . . .
C9 C 0.7846(8) 0.3628(3) 0.2214(2) 0.0156(7) Uani 1 1 d . . . . .
C10 C 0.5724(8) 0.3523(3) 0.1589(2) 0.0176(8) Uani 1 1 d . . . . .
H10 H 0.488911 0.285264 0.135627 0.021 Uiso 1 1 calc R U . . .
C11 C 0.4881(7) 0.4450(3) 0.1321(2) 0.0160(7) Uani 1 1 d . . . . .
C12 C 0.6099(8) 0.5462(3) 0.1668(2) 0.0172(7) Uani 1 1 d . . . . .
H12 H 0.548395 0.607423 0.148598 0.021 Uiso 1 1 calc R U . . .
C13 C 0.8660(8) 0.7772(3) 0.2101(2) 0.0161(7) Uani 1 1 d . . . . .
C14 C 0.6762(8) 0.8488(3) 0.2434(3) 0.0185(8) Uani 1 1 d . . . . .
H14 H 0.611864 0.847852 0.299323 0.022 Uiso 1 1 calc R U . . .
C15 C 0.5837(8) 0.9214(3) 0.1930(3) 0.0188(8) Uani 1 1 d . . . . .
C16 C 0.6721(8) 0.9232(3) 0.1079(3) 0.0206(8) Uani 1 1 d . . . . .
H16 H 0.607159 0.971264 0.073856 0.025 Uiso 1 1 calc R U . . .
C17 C 0.8615(8) 0.8503(3) 0.0761(2) 0.0206(8) Uani 1 1 d . . . . .
C18 C 0.9595(8) 0.7778(3) 0.1250(3) 0.0210(8) Uani 1 1 d . . . . .
H18 H 1.085490 0.730118 0.102067 0.025 Uiso 1 1 calc R U . . .

loop_
_atom_site_aniso_label
_atom_site_aniso_U_11
_atom_site_aniso_U_22
_atom_site_aniso_U_33
_atom_site_aniso_U_23
_atom_site_aniso_U_13
_atom_site_aniso_U_12
Cl1 0.0386(6) 0.0160(5) 0.0143(5) -0.0016(4) -0.0065(4) -0.0027(4)
Cl2 0.0241(5) 0.0206(5) 0.0196(5) 0.0074(4) 0.0045(4) 0.0009(4)
Cl3 0.0378(6) 0.0139(5) 0.0209(5) 0.0063(4) -0.0058(4) 0.0007(4)
Cl4 0.0223(5) 0.0210(5) 0.0149(5) 0.0028(4) -0.0052(4) -0.0044(4)
Cl5 0.0256(5) 0.0178(5) 0.0283(6) 0.0022(4) -0.0040(4) -0.0003(4)
Cl6 0.0458(7) 0.0205(5) 0.0127(5) 0.0057(4) 0.0017(4) -0.0090(4)
P1 0.0203(5) 0.0134(5) 0.0101(5) 0.0014(3) -0.0024(4) -0.0041(4)
C1 0.0261(18) 0.0132(16) 0.0079(16) 0.0006(13) -0.0061(14) 0.0011(14)
C2 0.0292(19) 0.0149(17) 0.0135(18) 0.0052(14) -0.0048(15) 0.0013(14)
C3 0.0283(19) 0.0115(16) 0.0167(18) 0.0046(14) -0.0038(15) 0.0047(14)
C4 0.0300(19) 0.0177(18) 0.0117(16) 0.0039(14) -0.0021(14) 0.0078(15)
C5 0.0233(17) 0.0131(17) 0.0156(17) 0.0068(13) -0.0024(14) -0.0011(13)
C6 0.0209(17) 0.0126(16) 0.0138(17) 0.0023(13) -0.0027(14) 0.0015(13)
C7 0.0219(17) 0.0134(16) 0.0073(15) 0.0009(12) 0.0032(13) -0.0034(13)
C8 0.0228(18) 0.0184(18) 0.0120(17) 0.0045(14) -0.0015(14) -0.0028(14)
C9 0.0231(18) 0.0120(16) 0.0134(17) 0.0071(13) 0.0025(14) 0.0015(13)
C10 0.0225(18) 0.0160(17) 0.0112(17) -0.0028(14) -0.0016(14) -0.0074(14)
C11 0.0191(16) 0.0173(17) 0.0108(16) 0.0021(13) 0.0000(13) -0.0034(13)
C12 0.0276(18) 0.0135(16) 0.0093(16) 0.0010(13) -0.0024(14) -0.0034(14)
C13 0.0224(17) 0.0105(16) 0.0147(17) 0.0051(13) -0.0042(14) -0.0069(13)
C14 0.0228(18) 0.0164(18) 0.0152(18) 0.0034(14) 0.0015(14) -0.0070(14)
C15 0.0229(18) 0.0139(16) 0.0186(19) 0.0022(14) -0.0051(15) -0.0037(14)
C16 0.0273(19) 0.0148(17) 0.0204(19) 0.0087(14) -0.0050(15) -0.0039(14)
C17 0.032(2) 0.0185(18) 0.0092(17) 0.0032(14) -0.0030(14) -0.0110(15)
C18 0.029(2) 0.0138(17) 0.019(2) 0.0056(15) 0.0021(16) -0.0070(15)

loop_
_atom_type_symbol
_atom_type_description
_atom_type_scat_dispersion_real
_atom_type_scat_dispersion_imag
_atom_type_scat_source
C C 0.0181 0.0091 'International Tables Vol C Tables 4.2.6.8 and 6.1.1.4'
H H 0.0000 0.0000 'International Tables Vol C Tables 4.2.6.8 and 6.1.1.4'
Cl Cl 0.3639 0.7018 'International Tables Vol C Tables 4.2.6.8 and 6.1.1.4'
P P 0.2955 0.4335 'International Tables Vol C Tables 4.2.6.8 and 6.1.1.4'

loop_
_geom_angle_atom_site_label_1
_geom_angle_atom_site_label_2
_geom_angle_atom_site_label_3
_geom_angle
_geom_angle_site_symmetry_1
_geom_angle_site_symmetry_3
_geom_angle_publ_flag
C1 P1 C7 102.64(16) . . ?
C13 P1 C1 102.39(17) . . ?
C13 P1 C7 102.57(17) . . ?
C2 C1 P1 116.6(3) . . ?
C2 C1 C6 119.4(3) . . ?
C6 C1 P1 123.8(3) . . ?
C1 C2 H2 120.2 . . ?
C1 C2 C3 119.6(4) . . ?
C3 C2 H2 120.2 . . ?
C2 C3 Cl1 118.8(3) . . ?
C4 C3 Cl1 119.4(3) . . ?
C4 C3 C2 121.7(3) . . ?
C3 C4 H4 121.1 . . ?
C3 C4 C5 117.8(4) . . ?
C5 C4 H4 121.1 . . ?
C4 C5 Cl2 119.0(3) . . ?
C6 C5 Cl2 119.2(3) . . ?
C6 C5 C4 121.7(3) . . ?
C1 C6 H6 120.2 . . ?
C5 C6 C1 119.7(3) . . ?
C5 C6 H6 120.2 . . ?
C8 C7 P1 117.3(3) . . ?
C12 C7 P1 122.7(3) . . ?
C12 C7 C8 119.9(3) . . ?
C7 C8 H8 120.4 . . ?
C9 C8 C7 119.3(3) . . ?
C9 C8 H8 120.4 . . ?
C8 C9 Cl3 119.3(3) . . ?
C10 C9 Cl3 118.6(3) . . ?
C10 C9 C8 122.1(3) . . ?
C9 C10 H10 121.1 . . ?
C9 C10 C11 117.8(3) . . ?
C11 C10 H10 121.1 . . ?
C10 C11 Cl4 119.6(3) . . ?
C10 C11 C12 121.9(3) . . ?
C12 C11 Cl4 118.6(3) . . ?
C7 C12 C11 119.0(3) . . ?
C7 C12 H12 120.5 . . ?
C11 C12 H12 120.5 . . ?
C14 C13 P1 123.9(3) . . ?
C14 C13 C18 119.9(3) . . ?
C18 C13 P1 116.2(3) . . ?
C13 C14 H14 120.1 . . ?
C15 C14 C13 119.9(3) . . ?
C15 C14 H14 120.1 . . ?
C14 C15 Cl5 119.7(3) . . ?
C14 C15 C16 121.3(4) . . ?
C16 C15 Cl5 119.0(3) . . ?
C15 C16 H16 121.2 . . ?
C17 C16 C15 117.6(3) . . ?
C17 C16 H16 121.2 . . ?
C16 C17 Cl6 118.0(3) . . ?
C18 C17 Cl6 119.6(3) . . ?
C18 C17 C16 122.4(4) . . ?
C13 C18 H18 120.5 . . ?
C17 C18 C13 118.9(4) . . ?
C17 C18 H18 120.5 . . ?

loop_
_geom_bond_atom_site_label_1
_geom_bond_atom_site_label_2
_geom_bond_distance
_geom_bond_site_symmetry_2
_geom_bond_publ_flag
Cl1 C3 1.735(4) . ?
Cl2 C5 1.739(4) . ?
Cl3 C9 1.737(4) . ?
Cl4 C11 1.736(4) . ?
Cl5 C15 1.726(4) . ?
Cl6 C17 1.743(4) . ?
P1 C1 1.840(4) . ?
P1 C7 1.841(4) . ?
P1 C13 1.839(4) . ?
C1 C2 1.391(5) . ?
C1 C6 1.394(5) . ?
C2 H2 0.9300 . ?
C2 C3 1.392(5) . ?
C3 C4 1.378(6) . ?
C4 H4 0.9300 . ?
C4 C5 1.394(5) . ?
C5 C6 1.382(5) . ?
C6 H6 0.9300 . ?
C7 C8 1.397(5) . ?
C7 C12 1.393(5) . ?
C8 H8 0.9300 . ?
C8 C9 1.385(5) . ?
C9 C10 1.383(5) . ?
C10 H10 0.9300 . ?
C10 C11 1.388(5) . ?
C11 C12 1.396(5) . ?
C12 H12 0.9300 . ?
C13 C14 1.393(6) . ?
C13 C18 1.406(5) . ?
C14 H14 0.9300 . ?
C14 C15 1.384(6) . ?
C15 C16 1.399(6) . ?
C16 H16 0.9300 . ?
C16 C17 1.397(6) . ?
C17 C18 1.377(6) . ?
C18 H18 0.9300 . ?

loop_
_geom_torsion_atom_site_label_1
_geom_torsion_atom_site_label_2
_geom_torsion_atom_site_label_3
_geom_torsion_atom_site_label_4
_geom_torsion
_geom_torsion_site_symmetry_1
_geom_torsion_site_symmetry_2
_geom_torsion_site_symmetry_3
_geom_torsion_site_symmetry_4
_geom_torsion_publ_flag
Cl1 C3 C4 C5 -176.7(3) . . . . ?
Cl2 C5 C6 C1 -179.0(3) . . . . ?
Cl3 C9 C10 C11 -178.9(3) . . . . ?
Cl4 C11 C12 C7 -178.7(3) . . . . ?
Cl5 C15 C16 C17 179.3(3) . . . . ?
Cl6 C17 C18 C13 -179.7(3) . . . . ?
P1 C1 C2 C3 -176.3(3) . . . . ?
P1 C1 C6 C5 175.4(3) . . . . ?
P1 C7 C8 C9 -176.0(3) . . . . ?
P1 C7 C12 C11 174.9(3) . . . . ?
P1 C13 C14 C15 176.3(3) . . . . ?
P1 C13 C18 C17 -177.2(3) . . . . ?
C1 P1 C7 C8 -81.1(3) . . . . ?
C1 P1 C7 C12 103.3(3) . . . . ?
C1 P1 C13 C14 -2.2(3) . . . . ?
C1 P1 C13 C18 175.2(3) . . . . ?
C1 C2 C3 Cl1 177.8(3) . . . . ?
C1 C2 C3 C4 0.4(6) . . . . ?
C2 C1 C6 C5 0.4(5) . . . . ?
C2 C3 C4 C5 0.6(6) . . . . ?
C3 C4 C5 Cl2 178.5(3) . . . . ?
C3 C4 C5 C6 -1.1(5) . . . . ?
C4 C5 C6 C1 0.6(5) . . . . ?
C6 C1 C2 C3 -0.9(5) . . . . ?
C7 P1 C1 C2 170.7(3) . . . . ?
C7 P1 C1 C6 -4.4(4) . . . . ?
C7 P1 C13 C14 104.0(3) . . . . ?
C7 P1 C13 C18 -78.6(3) . . . . ?
C7 C8 C9 Cl3 179.2(3) . . . . ?
C7 C8 C9 C10 0.9(6) . . . . ?
C8 C7 C12 C11 -0.6(5) . . . . ?
C8 C9 C10 C11 -0.5(5) . . . . ?
C9 C10 C11 Cl4 179.3(3) . . . . ?
C9 C10 C11 C12 -0.4(5) . . . . ?
C10 C11 C12 C7 1.0(6) . . . . ?
C12 C7 C8 C9 -0.3(5) . . . . ?
C13 P1 C1 C2 -83.2(3) . . . . ?
C13 P1 C1 C6 101.7(3) . . . . ?
C13 P1 C7 C8 172.9(3) . . . . ?
C13 P1 C7 C12 -2.7(4) . . . . ?
C13 C14 C15 Cl5 -179.1(3) . . . . ?
C13 C14 C15 C16 1.4(5) . . . . ?
C14 C13 C18 C17 0.3(5) . . . . ?
C14 C15 C16 C17 -1.1(5) . . . . ?
C15 C16 C17 Cl6 -179.9(3) . . . . ?
C15 C16 C17 C18 0.4(5) . . . . ?
C16 C17 C18 C13 0.0(5) . . . . ?
C18 C13 C14 C15 -1.0(5) . . . . ?
